data_7250615
loop_
_publ_author_name
'Tomita, Ryunosuke'
'Jin, Mingoo'

_publ_section_title
;
 Construction of sterically bent \p-conjugated arylene by implanting into
 bulky NHC Cu(i) coordination polymers in crystalline media
;
_journal_issue 33
_journal_name_full CrystEngComm
_journal_page_first 5618
_journal_page_last 5624
_journal_paper_doi 10.1039/D5CE00346F
_journal_volume 27
_journal_year 2025
_chemical_formula_moiety 'C49 H47 Cu N4, C32 H12 B F24'
_chemical_formula_sum 'C81 H59 B Cu F24 N4'
_chemical_formula_weight 1618.67
_space_group_crystal_system monoclinic
_space_group_IT_number 14
_space_group_name_Hall '-P 2ybc'
_space_group_name_H-M_alt 'P 1 21/c 1'
_atom_sites_solution_hydrogens geom
_atom_sites_solution_primary dual
_audit_creation_date 2025-02-14
_audit_creation_method
;
Olex2 1.5
(compiled 2023.03.06 svn.rbb2c1857 for OlexSys, GUI svn.r6748)
;
_audit_update_record
;
2025-03-29 deposited with the CCDC.	2025-07-02 downloaded from the CCDC.
;
_cell_angle_alpha 90
_cell_angle_beta 93.4025(3)
_cell_angle_gamma 90
_cell_formula_units_Z 4
_cell_length_a 13.43416(5)
_cell_length_b 19.85881(7)
_cell_length_c 28.77729(10)
_cell_measurement_reflns_used 86188
_cell_measurement_temperature 153
_cell_measurement_theta_max 76.4250
_cell_measurement_theta_min 2.2030
_cell_volume 7663.86(5)
_computing_cell_refinement 'CrysAlisPro 1.171.40.69a (Rigaku OD, 2020)'
_computing_data_collection 'CrysAlisPro 1.171.40.69a (Rigaku OD, 2020)'
_computing_data_reduction 'CrysAlisPro 1.171.40.69a (Rigaku OD, 2020)'
_computing_molecular_graphics 'Olex2 1.5 (Dolomanov et al., 2009)'
_computing_publication_material 'Olex2 1.5 (Dolomanov et al., 2009)'
_computing_structure_refinement 'SHELXL 2018/1 (Sheldrick, 2015)'
_computing_structure_solution 'SHELXT 2018/2 (Sheldrick, 2018)'
_diffrn_ambient_temperature 153
_diffrn_detector 'Hybrid Pixel Array Detector'
_diffrn_detector_area_resol_mean 10.0000
_diffrn_detector_type HyPix
_diffrn_measured_fraction_theta_full 1.000
_diffrn_measured_fraction_theta_max 0.987
_diffrn_measurement_details
;
List of Runs (angles in degrees, time in seconds):

  # Type    Start    End  Width  t~exp~   \w     \q     \k     \f   Frames
#--------------------------------------------------------------------------
  1  \w    -79.00  23.00   0.50    0.27    --  -48.77  98.00 168.00  204
  2  \w    -14.00  25.00   0.50    0.27    --  -48.77  19.00  60.00   78
  3  \w    -14.00  25.00   0.50    0.27    --  -48.77  19.00 -60.00   78
  4  \w    -14.00  25.00   0.50    0.27    --  -48.77  19.00-120.00   78
  5  \w    -14.00  25.00   0.50    0.27    --  -48.77  19.00 -90.00   78
  6  \w    -14.00  25.00   0.50    0.27    --  -48.77  19.00-150.00   78
  7  \w    -14.00  25.00   0.50    0.27    --  -48.77  19.00-180.00   78
  8  \w     18.00  94.00   0.50    0.27    --   48.77-125.00-120.00  152
  9  \w     76.00 111.00   0.50    0.27    --  102.75-125.00-120.00   70
 10  \w     31.00 106.00   0.50    0.27    --  102.75 -99.00 -60.00  150
 11  \w     31.00 106.00   0.50    0.27    --  102.75 -98.00  61.00  150
 12  \w     31.00 108.00   0.50    0.27    --  102.75-107.00  56.31  154
 13  \w     31.00  69.00   0.50    0.27    --  102.75 -57.00 120.00   76
 14  \w     31.00  69.00   0.50    0.27    --  102.75 -57.00 150.00   76
 15  \w     31.00 106.00   0.50    0.27    --  102.75 -99.00 150.00  150
 16  \w     31.00  69.00   0.50    0.27    --  102.75 -57.00  30.00   76
 17  \w     34.00  69.00   0.50    0.27    --  102.75 -57.00  90.00   70
 18  \w     31.00  69.00   0.50    0.27    --  102.75 -57.00  60.00   76
 19  \w     95.00 175.00   0.50    0.27    --  102.75  19.00 -60.00  160
 20  \w    111.00 156.00   0.50    0.27    --  102.75  37.00 -30.00   90
 21  \w     95.00 175.00   0.50    0.27    --  102.75  19.00 -90.00  160
 22  \w     96.00 172.00   0.50    0.27    --  102.75  37.00-150.00  152
 23  \w     31.00  69.00   0.50    0.27    --  102.75 -57.00 -90.00   76
 24  \w     34.00  63.00   0.50    0.27    --  102.75 -57.00-120.00   58
 25  \w     34.00  93.00   0.50    0.27    --  102.75 -99.00-120.00  118
 26  \w     31.00  70.00   0.50    0.27    --  102.75-125.00-120.00   78
 27  \w     34.00  69.00   0.50    0.27    --  102.75 -57.00-150.00   70
 28  \w    -24.00  18.00   0.50    0.27    --   48.77 -19.00-120.00   84
 29  \w    -22.00  80.00   0.50    0.27    --   48.77 -98.00  61.00  204
 30  \w    -23.00  41.00   0.50    0.27    --   48.77 -37.00  60.00  128
 31  \w    -23.00  41.00   0.50    0.27    --   48.77 -37.00 120.00  128
 32  \w    108.00 133.00   0.50    0.27    --  102.75  98.00 168.00   50
 33  \w    -65.00 -30.00   0.50    0.27    -- -102.00  57.00  90.00   70
 34  \w    -65.00 -30.00   0.50    0.27    -- -102.00  57.00  30.00   70
 35  \w    -65.00 -30.00   0.50    0.27    -- -102.00  57.00 150.00   70
 36  \w   -111.00 -30.00   0.50    0.27    -- -102.00 125.00  90.00  162
 37  \w   -111.00 -30.00   0.50    0.27    -- -102.00 125.00 -30.00  162
 38  \w   -106.00 -30.00   0.50    0.27    -- -102.00  98.00 168.00  152
 39  \w   -174.00 -86.00   0.50    0.27    -- -102.00 -98.00  61.00  176
 40  \w   -174.00 -86.00   0.50    0.27    -- -102.00 -65.00 120.55  176
 41  \w   -174.00 -86.00   0.50    0.27    -- -102.00 -65.00 112.35  176
 42  \w   -174.00 -94.00   0.50    0.27    -- -102.00 -37.00 -30.00  160
 43  \w   -121.00 -74.00   0.50    0.27    --  -48.77-125.00-150.00   94
 44  \w   -174.00 -94.00   0.50    0.27    -- -102.00 -37.00  60.00  160
;
_diffrn_measurement_device 'four-circle diffractometer'
_diffrn_measurement_device_type 'XtaLAB Synergy R, DW system, HyPix'
_diffrn_measurement_method '\w scans'
_diffrn_orient_matrix_type 'CrysAlisPro convention (1999,Acta A55,543-557)'
_diffrn_orient_matrix_UB_11 -0.1028072000
_diffrn_orient_matrix_UB_12 -0.0310740000
_diffrn_orient_matrix_UB_13 -0.0134578000
_diffrn_orient_matrix_UB_21 -0.0329981000
_diffrn_orient_matrix_UB_22 0.0663289000
_diffrn_orient_matrix_UB_23 -0.0240083000
_diffrn_orient_matrix_UB_31 0.0393074000
_diffrn_orient_matrix_UB_32 -0.0255409000
_diffrn_orient_matrix_UB_33 -0.0460157000
_diffrn_radiation_monochromator mirror
_diffrn_radiation_probe x-ray
_diffrn_radiation_type 'Cu K\a'
_diffrn_radiation_wavelength 1.54184
_diffrn_reflns_av_R_equivalents 0.0307
_diffrn_reflns_av_unetI/netI 0.0140
_diffrn_reflns_Laue_measured_fraction_full 1.000
_diffrn_reflns_Laue_measured_fraction_max 0.987
_diffrn_reflns_limit_h_max 16
_diffrn_reflns_limit_h_min -16
_diffrn_reflns_limit_k_max 24
_diffrn_reflns_limit_k_min -24
_diffrn_reflns_limit_l_max 31
_diffrn_reflns_limit_l_min -36
_diffrn_reflns_number 145062
_diffrn_reflns_point_group_measured_fraction_full 1.000
_diffrn_reflns_point_group_measured_fraction_max 0.987
_diffrn_reflns_theta_full 67.684
_diffrn_reflns_theta_max 76.575
_diffrn_reflns_theta_min 2.705
_diffrn_source 'Rotating-anode X-ray tube'
_diffrn_source_type 'Rigaku (Cu) X-ray Source'
_exptl_absorpt_coefficient_mu 1.330
_exptl_absorpt_correction_T_max 1.00000
_exptl_absorpt_correction_T_min 0.89507
_exptl_absorpt_correction_type multi-scan
_exptl_absorpt_process_details
;
CrysAlisPro 1.171.40.69a (Rigaku Oxford Diffraction, 2020)
Empirical absorption correction using spherical harmonics,
 implemented in SCALE3 ABSPACK scaling algorithm.
;
_exptl_crystal_colour 'clear yellow'
_exptl_crystal_colour_lustre clear
_exptl_crystal_colour_primary yellow
_exptl_crystal_density_diffrn 1.403
_exptl_crystal_description block
_exptl_crystal_F_000 3292
_exptl_crystal_size_max 0.2
_exptl_crystal_size_mid 0.1
_exptl_crystal_size_min 0.1
_refine_diff_density_max 1.777
_refine_diff_density_min -0.845
_refine_diff_density_rms 0.066
_refine_ls_extinction_coef 0.00009(5)
_refine_ls_extinction_expression Fc^*^=kFc[1+0.001xFc^2^\l^3^/sin(2\q)]^-1/4^
_refine_ls_extinction_method 'SHELXL-2018/1 (Sheldrick 2018)'
_refine_ls_goodness_of_fit_ref 1.069
_refine_ls_hydrogen_treatment constr
_refine_ls_matrix_type full
_refine_ls_number_parameters 1009
_refine_ls_number_reflns 15890
_refine_ls_number_restraints 0
_refine_ls_restrained_S_all 1.069
_refine_ls_R_factor_all 0.0788
_refine_ls_R_factor_gt 0.0747
_refine_ls_shift/su_max 0.005
_refine_ls_shift/su_mean 0.000
_refine_ls_structure_factor_coef Fsqd
_refine_ls_weighting_details 'w=1/[\s^2^(Fo^2^)+(0.1073P)^2^+8.8436P] where P=(Fo^2^+2Fc^2^)/3'
_refine_ls_weighting_scheme calc
_refine_ls_wR_factor_gt 0.2116
_refine_ls_wR_factor_ref 0.2151
_reflns_Friedel_coverage 0.000
_reflns_number_gt 14298
_reflns_number_total 15890
_reflns_threshold_expression 'I > 2\s(I)'
_cod_data_source_file d5ce00346f2.cif
_cod_data_source_block NHC-Cu(I)-coordination-polymer-2
_cod_depositor_comments 'Adding full bibliography for 7250614--7250616.cif.'
_cod_original_cell_volume 7663.85(5)
_cod_database_code 7250615
_shelx_shelxl_version_number 2018/1
_chemical_oxdiff_formula 'C H N B F Cu'
_shelx_space_group_comment
;
The symmetry employed for this shelxl refinement is uniquely defined
by the following loop, which should always be used as a source of
symmetry information in preference to the above space-group names.
They are only intended as comments.
;
_shelx_estimated_absorpt_t_max 0.879
_shelx_estimated_absorpt_t_min 0.777
_reflns_odcompleteness_completeness 99.98
_reflns_odcompleteness_iscentric 1
_reflns_odcompleteness_theta 66.97
_olex2_refinement_description
;
1. Fixed Uiso
 At 1.2 times of:
  All C(H) groups
 At 1.5 times of:
  All C(H,H,H) groups
2.a Ternary CH refined with riding coordinates:
 C38(H38), C26(H26), C23(H23)
2.b Aromatic/amide H refined with riding coordinates:
 C46(H46), C44(H44), C113(H113), C49(H49), C53(H53), C5(H5), C55(H55),
 C65(H65), C101(H101), C112(H112), C11(H11), C42(H42), C59(H59), C51(H51),
 C109(H109), C61(H61), C105(H105), C102(H102), C104(H104), C110(H110), C33(H33),
  C63(H63), C57(H57), C6(H6), C9(H9), C32(H32), C21(H21), C10(H10), C7(H7),
 C19(H19), C20(H20), C31(H31)
2.c Idealised Me refined as rotating group:
 C40(H40A,H40B,H40C), C28(H28A,H28B,H28C), C39(H39A,H39B,H39C), C25(H25A,H25B,
 H25C), C37(H37A,H37B,H37C), C27(H27A,H27B,H27C), C36(H36A,H36B,H36C), C24(H24A,
 H24B,H24C)
;
_olex2_submission_special_instructions 'No special instructions were received'
_oxdiff_exptl_absorpt_empirical_details
;
Empirical correction (ABSPACK) includes:
- Absorption correction using spherical harmonics
- Frame scaling
;
_oxdiff_exptl_absorpt_empirical_full_max 1.181
_oxdiff_exptl_absorpt_empirical_full_min 0.803

loop_
_space_group_symop_operation_xyz
'x, y, z'
'-x, y+1/2, -z+1/2'
'-x, -y, -z'
'x, -y-1/2, z-1/2'

loop_
_atom_site_label
_atom_site_type_symbol
_atom_site_fract_x
_atom_site_fract_y
_atom_site_fract_z
_atom_site_U_iso_or_equiv
_atom_site_adp_type
_atom_site_occupancy
_atom_site_site_symmetry_order
_atom_site_calc_flag
_atom_site_refinement_flags_posn
_atom_site_refinement_flags_adp
_atom_site_refinement_flags_occupancy
_atom_site_disorder_assembly
_atom_site_disorder_group
Cu1 Cu 0.27896(3) 0.66246(2) 0.63438(2) 0.04106(14) Uani 1 1 d . . . . .
N14 N 0.08204(16) 0.65333(11) 0.58462(8) 0.0377(5) Uani 1 1 d . . . . .
F75 F 0.06669(18) 0.29153(13) 0.72511(10) 0.0822(7) Uani 1 1 d . . . . .
N12 N 0.19124(17) 0.69727(11) 0.54119(8) 0.0393(5) Uani 1 1 d . . . . .
F89 F 0.6518(2) -0.05368(12) 0.59292(9) 0.0840(7) Uani 1 1 d . . . . .
N108 N 0.30584(17) 0.59508(12) 0.68691(8) 0.0427(5) Uani 1 1 d . . . . .
F90 F 0.6003(3) 0.01099(12) 0.53751(8) 0.0903(8) Uani 1 1 d . . . . .
F93 F 0.2724(2) -0.11491(12) 0.71949(11) 0.0930(8) Uani 1 1 d . . . . .
N100 N 0.60391(18) 0.22623(12) 0.84655(8) 0.0424(5) Uani 1 1 d . . . . .
F67 F 0.1895(2) 0.06093(13) 0.48003(8) 0.0910(8) Uani 1 1 d . . . . .
F91 F 0.4984(2) -0.05072(13) 0.57181(11) 0.0960(9) Uani 1 1 d . . . . .
F68 F 0.2900(3) 0.14178(19) 0.49606(9) 0.1099(11) Uani 1 1 d . . . . .
F97 F 0.4161(2) 0.1311(2) 0.87166(10) 0.1256(14) Uani 1 1 d . . . . .
F69 F 0.1341(3) 0.15960(15) 0.48641(9) 0.1062(11) Uani 1 1 d . . . . .
C13 C 0.1810(2) 0.67073(13) 0.58450(9) 0.0386(5) Uani 1 1 d . . . . .
C16 C 0.1019(2) 0.69605(14) 0.51511(10) 0.0412(6) Uani 1 1 d . . . . .
F98 F 0.2892(3) 0.08220(18) 0.88912(10) 0.1261(14) Uani 1 1 d . . . . .
C15 C 0.0332(2) 0.66912(13) 0.54269(9) 0.0391(6) Uani 1 1 d . . . . .
C4 C -0.0659(2) 0.67098(14) 0.51859(10) 0.0421(6) Uani 1 1 d . . . . .
C45 C 0.3206(2) 0.08355(15) 0.80971(10) 0.0435(6) Uani 1 1 d . . . . .
F94 F 0.1610(2) -0.09323(15) 0.76579(14) 0.1194(12) Uani 1 1 d . . . . .
C46 C 0.33580(19) 0.12015(14) 0.76943(10) 0.0408(6) Uani 1 1 d . . . . .
H46 H 0.351586 0.166671 0.772090 0.049 Uiso 1 1 calc R U . . .
F76 F 0.1056(3) 0.39131(16) 0.70793(15) 0.1391(16) Uani 1 1 d . . . . .
F77 F 0.1617(3) 0.3483(2) 0.77119(11) 0.1236(12) Uani 1 1 d . . . . .
F71 F -0.08592(19) 0.0501(2) 0.60374(12) 0.1280(13) Uani 1 1 d . . . . .
C2 C 0.0546(2) 0.71675(13) 0.47063(10) 0.0426(6) Uani 1 1 d . . . . .
C29 C 0.03666(19) 0.62463(14) 0.62415(9) 0.0379(5) Uani 1 1 d . . . . .
C111 C 0.3566(2) 0.49394(14) 0.75165(10) 0.0440(6) Uani 1 1 d . . . . .
F99 F 0.2775(3) 0.17395(18) 0.85612(10) 0.1396(17) Uani 1 1 d . . . . .
C34 C 0.0197(2) 0.55572(15) 0.62440(10) 0.0439(6) Uani 1 1 d . . . . .
C17 C 0.2818(2) 0.72564(15) 0.52540(10) 0.0445(6) Uani 1 1 d . . . . .
C44 C 0.2968(2) 0.01573(16) 0.80760(11) 0.0488(7) Uani 1 1 d . . . . .
H44 H 0.285294 -0.008993 0.835029 0.059 Uiso 1 1 calc R U . . .
C41 C 0.32864(19) 0.09086(14) 0.72543(10) 0.0412(6) Uani 1 1 d . . . . .
C48 C 0.4542(2) 0.11127(15) 0.65915(10) 0.0461(6) Uani 1 1 d . . . . .
C103 C 0.4770(2) 0.33115(14) 0.81634(11) 0.0449(6) Uani 1 1 d . . . . .
C3 C -0.0473(2) 0.70071(13) 0.47514(10) 0.0434(6) Uani 1 1 d . . . . .
C113 C 0.4001(2) 0.57385(15) 0.69450(12) 0.0490(7) Uani 1 1 d . . . . .
H113 H 0.450137 0.594379 0.677335 0.059 Uiso 1 1 calc R U . . .
C49 C 0.4702(2) 0.05822(15) 0.62841(11) 0.0497(7) Uani 1 1 d . . . . .
H49 H 0.415067 0.031411 0.617521 0.060 Uiso 1 1 calc R U . . .
C53 C 0.5395(2) 0.14637(16) 0.67533(11) 0.0485(6) Uani 1 1 d . . . . .
H53 H 0.533178 0.180417 0.698156 0.058 Uiso 1 1 calc R U . . .
F95 F 0.3060(4) -0.12567(14) 0.79113(14) 0.1532(19) Uani 1 1 d . . . . .
C107 C 0.3865(2) 0.43810(15) 0.78062(11) 0.0497(7) Uani 1 1 d . . . . .
C5 C -0.1611(2) 0.65383(17) 0.52791(12) 0.0528(7) Uani 1 1 d . . . . .
H5 H -0.175495 0.633426 0.556604 0.063 Uiso 1 1 calc R U . . .
C55 C 0.2512(2) 0.24068(15) 0.70388(10) 0.0483(7) Uani 1 1 d . . . . .
H55 H 0.209801 0.211322 0.720254 0.058 Uiso 1 1 calc R U . . .
C43 C 0.2904(2) -0.01504(15) 0.76424(11) 0.0481(7) Uani 1 1 d . . . . .
F72 F -0.0301(2) 0.0531(3) 0.67171(12) 0.1432(17) Uani 1 1 d . . . . .
C54 C 0.3308(2) 0.21315(15) 0.68098(10) 0.0456(6) Uani 1 1 d . . . . .
C65 C 0.1630(2) 0.08296(17) 0.64871(12) 0.0516(7) Uani 1 1 d . . . . .
H65 H 0.151819 0.076020 0.680643 0.062 Uiso 1 1 calc R U . . .
C56 C 0.2302(3) 0.30967(16) 0.70363(11) 0.0518(7) Uani 1 1 d . . . . .
C101 C 0.5460(2) 0.25815(15) 0.87573(10) 0.0468(6) Uani 1 1 d . . . . .
H101 H 0.549177 0.244432 0.907406 0.056 Uiso 1 1 calc R U . . .
C112 C 0.4282(2) 0.52431(16) 0.72557(12) 0.0501(7) Uani 1 1 d . . . . .
H112 H 0.496051 0.510735 0.729314 0.060 Uiso 1 1 calc R U . . .
C11 C 0.0829(3) 0.74514(16) 0.43007(11) 0.0549(8) Uani 1 1 d . . . . .
H11 H 0.150704 0.755818 0.425923 0.066 Uiso 1 1 calc R U . . .
C60 C 0.2545(2) 0.10889(15) 0.63690(11) 0.0475(6) Uani 1 1 d . . . . .
C96 C 0.3258(2) 0.11837(19) 0.85595(11) 0.0529(7) Uani 1 1 d . . . . .
F81 F 0.4518(4) 0.3579(2) 0.59301(14) 0.188(3) Uani 1 1 d . . . . .
C42 C 0.3074(2) 0.02142(15) 0.72423(11) 0.0455(6) Uani 1 1 d . . . . .
H42 H 0.304674 -0.001272 0.695125 0.055 Uiso 1 1 calc R U . . .
C52 C 0.6337(2) 0.13340(17) 0.65931(11) 0.0511(7) Uani 1 1 d . . . . .
C106 C 0.4221(2) 0.38885(16) 0.79963(11) 0.0504(7) Uani 1 1 d . . . . .
C59 C 0.3886(2) 0.25990(16) 0.65738(10) 0.0481(6) Uani 1 1 d . . . . .
H59 H 0.442380 0.243854 0.640434 0.058 Uiso 1 1 calc R U . . .
C51 C 0.6466(3) 0.08174(17) 0.62789(12) 0.0548(7) Uani 1 1 d . . . . .
H51 H 0.710297 0.072702 0.616614 0.066 Uiso 1 1 calc R U . . .
C22 C 0.2920(3) 0.79575(16) 0.52620(12) 0.0534(7) Uani 1 1 d . . . . .
C109 C 0.2373(2) 0.56729(16) 0.71282(11) 0.0500(7) Uani 1 1 d . . . . .
H109 H 0.170230 0.582314 0.708525 0.060 Uiso 1 1 calc R U . . .
C50 C 0.5641(3) 0.04358(16) 0.61334(11) 0.0516(7) Uani 1 1 d . . . . .
C61 C 0.2644(3) 0.12026(16) 0.58918(11) 0.0512(7) Uani 1 1 d . . . . .
H61 H 0.324620 0.139209 0.579404 0.061 Uiso 1 1 calc R U . . .
C105 C 0.5951(3) 0.24473(17) 0.80176(11) 0.0525(7) Uani 1 1 d . . . . .
H105 H 0.633139 0.221323 0.780120 0.063 Uiso 1 1 calc R U . . .
C102 C 0.4817(2) 0.30996(16) 0.86241(11) 0.0504(7) Uani 1 1 d . . . . .
H102 H 0.441474 0.330698 0.884394 0.060 Uiso 1 1 calc R U . . .
C104 C 0.5335(3) 0.29616(17) 0.78560(11) 0.0552(8) Uani 1 1 d . . . . .
H104 H 0.529716 0.307592 0.753486 0.066 Uiso 1 1 calc R U . . .
F79 F 0.3917(3) 0.43531(18) 0.62480(16) 0.1400(15) Uani 1 1 d . . . . .
C64 C 0.0870(2) 0.06680(18) 0.61529(13) 0.0570(8) Uani 1 1 d . . . . .
C62 C 0.1886(3) 0.10459(16) 0.55576(11) 0.0550(8) Uani 1 1 d . . . . .
C110 C 0.2595(2) 0.51769(17) 0.74559(12) 0.0540(7) Uani 1 1 d . . . . .
H110 H 0.208782 0.500064 0.763767 0.065 Uiso 1 1 calc R U . . .
C58 C 0.3695(3) 0.32884(16) 0.65809(11) 0.0509(7) Uani 1 1 d . . . . .
C18 C 0.3529(3) 0.68134(19) 0.50945(11) 0.0548(7) Uani 1 1 d . . . . .
C33 C -0.0216(2) 0.5290(2) 0.66383(13) 0.0639(10) Uani 1 1 d . . . . .
H33 H -0.034059 0.481996 0.665630 0.077 Uiso 1 1 calc R U . . .
C63 C 0.1003(3) 0.07787(18) 0.56867(12) 0.0596(9) Uani 1 1 d . . . . .
H63 H 0.048834 0.067074 0.545821 0.072 Uiso 1 1 calc R U . . .
C8 C -0.1216(3) 0.71372(16) 0.44049(11) 0.0529(7) Uani 1 1 d . . . . .
C57 C 0.2906(3) 0.35385(17) 0.68067(11) 0.0556(8) Uani 1 1 d . . . . .
H57 H 0.277304 0.400842 0.680623 0.067 Uiso 1 1 calc R U . . .
F80 F 0.5109(3) 0.3933(3) 0.65779(15) 0.163(2) Uani 1 1 d . . . . .
C6 C -0.2381(3) 0.6677(2) 0.49292(14) 0.0654(10) Uani 1 1 d . . . . .
H6 H -0.304913 0.656534 0.498916 0.079 Uiso 1 1 calc R U . . .
C38 C 0.0459(3) 0.51131(16) 0.58425(13) 0.0600(8) Uani 1 1 d . . . . .
H38 H 0.055901 0.541640 0.557188 0.072 Uiso 1 1 calc R U . . .
C82 C 0.7194(3) 0.1778(2) 0.67384(13) 0.0607(8) Uani 1 1 d . . . . .
C74 C 0.1419(3) 0.33516(19) 0.72656(15) 0.0692(10) Uani 1 1 d . . . . .
C30 C 0.0109(3) 0.66729(19) 0.65977(12) 0.0596(9) Uani 1 1 d . . . . .
C9 C -0.0894(3) 0.74364(18) 0.39920(12) 0.0628(9) Uani 1 1 d . . . . .
H9 H -0.137081 0.753677 0.374445 0.075 Uiso 1 1 calc R U . . .
C78 C 0.4350(3) 0.37541(19) 0.63337(13) 0.0623(9) Uani 1 1 d . . . . .
C32 C -0.0444(3) 0.5704(3) 0.70013(13) 0.0826(15) Uani 1 1 d . . . . .
H32 H -0.071222 0.551484 0.727016 0.099 Uiso 1 1 calc R U . . .
C21 C 0.3807(3) 0.8215(2) 0.50934(14) 0.0692(10) Uani 1 1 d . . . . .
H21 H 0.390869 0.868766 0.508517 0.083 Uiso 1 1 calc R U . . .
C10 C 0.0076(3) 0.75810(19) 0.39444(12) 0.0652(9) Uani 1 1 d . . . . .
H10 H 0.026331 0.777727 0.366144 0.078 Uiso 1 1 calc R U . . .
C7 C -0.2197(3) 0.69640(19) 0.45127(13) 0.0643(9) Uani 1 1 d . . . . .
H7 H -0.273606 0.704878 0.429150 0.077 Uiso 1 1 calc R U . . .
C88 C 0.5780(3) -0.01174(18) 0.57893(13) 0.0615(9) Uani 1 1 d . . . . .
F73 F -0.0004(3) -0.02971(19) 0.6333(3) 0.199(3) Uani 1 1 d . . . . .
C19 C 0.4400(3) 0.7102(2) 0.49408(14) 0.0719(11) Uani 1 1 d . . . . .
H19 H 0.491094 0.682017 0.483491 0.086 Uiso 1 1 calc R U . . .
C26 C 0.2145(3) 0.84206(17) 0.54452(16) 0.0665(10) Uani 1 1 d . . . . .
H26 H 0.155427 0.813557 0.550751 0.080 Uiso 1 1 calc R U . . .
C92 C 0.2578(3) -0.08684(19) 0.76102(16) 0.0706(10) Uani 1 1 d . . . . .
C66 C 0.2029(3) 0.1168(2) 0.50482(13) 0.0664(10) Uani 1 1 d . . . . .
C23 C 0.3377(3) 0.6053(2) 0.50816(14) 0.0651(9) Uani 1 1 d . . . . .
H23 H 0.271766 0.596535 0.521423 0.078 Uiso 1 1 calc R U . . .
C70 C -0.0061(3) 0.0358(3) 0.63000(17) 0.0762(11) Uani 1 1 d . . . . .
C20 C 0.4527(3) 0.7791(3) 0.49407(14) 0.0788(13) Uani 1 1 d . . . . .
H20 H 0.512379 0.797583 0.483316 0.095 Uiso 1 1 calc R U . . .
C31 C -0.0290(3) 0.6376(3) 0.69792(14) 0.0829(14) Uani 1 1 d . . . . .
H31 H -0.046024 0.665146 0.723257 0.099 Uiso 1 1 calc R U . . .
B47 B 0.3434(3) 0.13093(17) 0.67637(12) 0.0447(7) Uani 1 1 d . . . . .
C40 C 0.1430(4) 0.4747(2) 0.59473(17) 0.0817(12) Uani 1 1 d . . . . .
H40A H 0.196060 0.507395 0.602308 0.122 Uiso 1 1 calc R U . . .
H40B H 0.159696 0.448379 0.567436 0.122 Uiso 1 1 calc R U . . .
H40C H 0.136262 0.444364 0.621245 0.122 Uiso 1 1 calc R U . . .
C28 C 0.2491(4) 0.8737(3) 0.58992(18) 0.0976(16) Uani 1 1 d . . . . .
H28A H 0.270238 0.838477 0.612202 0.146 Uiso 1 1 calc R U . . .
H28B H 0.194329 0.899589 0.602178 0.146 Uiso 1 1 calc R U . . .
H28C H 0.305340 0.903841 0.585060 0.146 Uiso 1 1 calc R U . . .
C39 C -0.0381(4) 0.4628(3) 0.5693(2) 0.112(2) Uani 1 1 d . . . . .
H39A H -0.046305 0.429624 0.594004 0.169 Uiso 1 1 calc R U . . .
H39B H -0.021629 0.439599 0.540716 0.169 Uiso 1 1 calc R U . . .
H39C H -0.100315 0.488050 0.563638 0.169 Uiso 1 1 calc R U . . .
C25 C 0.3298(5) 0.5790(3) 0.4587(2) 0.119(2) Uani 1 1 d . . . . .
H25A H 0.283952 0.607531 0.439626 0.179 Uiso 1 1 calc R U . . .
H25B H 0.304443 0.532715 0.458517 0.179 Uiso 1 1 calc R U . . .
H25C H 0.395752 0.579728 0.445900 0.179 Uiso 1 1 calc R U . . .
C35 C 0.0239(5) 0.7436(2) 0.6563(2) 0.114(2) Uani 1 1 d . . . . .
C37 C 0.0949(4) 0.7723(3) 0.6915(2) 0.1007(17) Uani 1 1 d . . . . .
H37A H 0.072405 0.762885 0.722585 0.151 Uiso 1 1 calc R U . . .
H37B H 0.099113 0.821096 0.686938 0.151 Uiso 1 1 calc R U . . .
H37C H 0.160731 0.752085 0.688387 0.151 Uiso 1 1 calc R U . . .
C27 C 0.1791(5) 0.8948(3) 0.5097(2) 0.113(2) Uani 1 1 d . . . . .
H27A H 0.232957 0.927043 0.505238 0.170 Uiso 1 1 calc R U . . .
H27B H 0.121564 0.918604 0.521230 0.170 Uiso 1 1 calc R U . . .
H27C H 0.159612 0.873179 0.479911 0.170 Uiso 1 1 calc R U . . .
C36 C -0.0572(6) 0.7794(3) 0.6366(3) 0.131(3) Uani 1 1 d . . . . .
H36A H -0.078915 0.759091 0.606695 0.196 Uiso 1 1 calc R U . . .
H36B H -0.037571 0.826281 0.631746 0.196 Uiso 1 1 calc R U . . .
H36C H -0.112014 0.777996 0.657590 0.196 Uiso 1 1 calc R U . . .
C24 C 0.4145(6) 0.5682(3) 0.5386(3) 0.146(3) Uani 1 1 d . . . . .
H24A H 0.479721 0.571867 0.525235 0.220 Uiso 1 1 calc R U . . .
H24B H 0.395661 0.520686 0.540531 0.220 Uiso 1 1 calc R U . . .
H24C H 0.418196 0.588009 0.569860 0.220 Uiso 1 1 calc R U . . .
F1 F 0.7209(3) 0.2000(3) 0.71406(12) 0.165(2) Uani 1 1 d . . . . .
F2 F 0.7268(4) 0.2294(3) 0.64736(16) 0.181(2) Uani 1 1 d . . . . .
F3 F 0.8051(3) 0.1525(3) 0.6682(3) 0.211(3) Uani 1 1 d . . . . .

loop_
_atom_site_aniso_label
_atom_site_aniso_U_11
_atom_site_aniso_U_22
_atom_site_aniso_U_33
_atom_site_aniso_U_23
_atom_site_aniso_U_13
_atom_site_aniso_U_12
Cu1 0.0374(2) 0.0437(2) 0.0408(2) 0.00297(16) -0.00861(16) 0.00047(15)
N14 0.0364(11) 0.0360(11) 0.0395(11) 0.0050(9) -0.0072(9) -0.0039(8)
F75 0.0675(14) 0.0839(16) 0.0969(18) 0.0003(13) 0.0183(12) 0.0123(12)
N12 0.0380(11) 0.0382(11) 0.0408(11) 0.0066(9) -0.0063(9) -0.0039(9)
F89 0.1040(18) 0.0683(14) 0.0812(15) -0.0039(12) 0.0184(13) 0.0305(13)
N108 0.0356(11) 0.0448(12) 0.0467(12) 0.0087(10) -0.0070(9) -0.0011(9)
F90 0.158(3) 0.0603(13) 0.0545(12) -0.0019(10) 0.0244(14) 0.0028(15)
F93 0.112(2) 0.0505(12) 0.117(2) -0.0203(13) 0.0092(16) -0.0071(12)
N100 0.0436(12) 0.0406(12) 0.0419(12) -0.0002(9) -0.0076(9) 0.0026(9)
F67 0.144(2) 0.0683(14) 0.0603(13) -0.0199(11) 0.0041(14) 0.0019(15)
F91 0.0980(19) 0.0663(14) 0.126(2) -0.0400(15) 0.0309(16) -0.0136(13)
F68 0.124(2) 0.154(3) 0.0512(13) 0.0018(15) 0.0008(14) -0.047(2)
F97 0.0672(15) 0.226(4) 0.0843(18) -0.084(2) 0.0071(13) -0.026(2)
F69 0.165(3) 0.0958(19) 0.0557(13) 0.0042(12) -0.0140(16) 0.0534(19)
C13 0.0396(13) 0.0347(12) 0.0408(13) 0.0045(10) -0.0047(10) -0.0037(10)
C16 0.0429(14) 0.0372(13) 0.0422(14) 0.0053(11) -0.0087(11) -0.0024(11)
F98 0.200(4) 0.119(2) 0.0650(16) -0.0157(16) 0.055(2) -0.053(2)
C15 0.0397(13) 0.0360(13) 0.0401(13) 0.0028(10) -0.0091(11) -0.0015(10)
C4 0.0408(14) 0.0388(13) 0.0451(14) -0.0037(11) -0.0100(11) 0.0014(11)
C45 0.0316(12) 0.0515(16) 0.0471(15) -0.0009(12) -0.0001(10) 0.0028(11)
F94 0.096(2) 0.0808(18) 0.186(3) -0.040(2) 0.045(2) -0.0443(16)
C46 0.0341(12) 0.0402(13) 0.0477(15) -0.0023(11) -0.0017(10) 0.0040(10)
F76 0.138(3) 0.090(2) 0.198(4) 0.069(2) 0.088(3) 0.061(2)
F77 0.115(2) 0.168(3) 0.090(2) -0.055(2) 0.0318(18) 0.002(2)
F71 0.0510(14) 0.220(4) 0.109(2) 0.023(2) -0.0220(14) -0.0093(19)
C2 0.0530(15) 0.0333(12) 0.0400(14) 0.0026(10) -0.0107(12) 0.0001(11)
C29 0.0342(12) 0.0427(13) 0.0362(12) 0.0011(10) -0.0030(10) 0.0005(10)
C111 0.0467(15) 0.0395(14) 0.0443(14) 0.0032(11) -0.0096(11) 0.0015(11)
F99 0.218(4) 0.127(3) 0.0690(16) -0.0385(17) -0.026(2) 0.103(3)
C34 0.0415(14) 0.0463(15) 0.0431(14) 0.0084(12) -0.0031(11) -0.0032(11)
C17 0.0439(14) 0.0477(15) 0.0411(14) 0.0070(11) -0.0043(11) -0.0120(12)
C44 0.0388(14) 0.0534(17) 0.0539(16) 0.0095(13) -0.0005(12) -0.0011(12)
C41 0.0336(12) 0.0433(14) 0.0458(14) 0.0000(11) -0.0048(10) 0.0045(10)
C48 0.0481(15) 0.0490(16) 0.0409(14) 0.0025(12) -0.0007(12) 0.0026(12)
C103 0.0459(15) 0.0383(13) 0.0490(15) 0.0039(11) -0.0108(12) -0.0018(11)
C3 0.0516(15) 0.0337(13) 0.0432(14) -0.0026(11) -0.0124(12) 0.0049(11)
C113 0.0364(14) 0.0480(16) 0.0616(18) 0.0109(13) -0.0043(12) -0.0008(12)
C49 0.0537(17) 0.0439(15) 0.0514(16) 0.0014(12) 0.0028(13) 0.0017(13)
C53 0.0476(16) 0.0528(16) 0.0450(15) -0.0016(13) 0.0019(12) 0.0036(13)
F95 0.245(5) 0.0538(15) 0.149(3) 0.0340(17) -0.089(3) -0.026(2)
C107 0.0515(16) 0.0444(15) 0.0517(16) 0.0058(13) -0.0101(13) 0.0019(13)
C5 0.0434(15) 0.0602(18) 0.0535(17) -0.0063(14) -0.0082(13) 0.0007(13)
C55 0.0542(17) 0.0452(15) 0.0446(15) 0.0063(12) -0.0052(12) 0.0029(13)
C43 0.0393(14) 0.0430(15) 0.0607(18) 0.0042(13) -0.0065(12) 0.0002(11)
F72 0.0742(18) 0.265(5) 0.091(2) 0.005(3) 0.0034(15) -0.059(3)
C54 0.0454(15) 0.0475(15) 0.0428(14) 0.0022(12) -0.0074(11) 0.0017(12)
C65 0.0473(16) 0.0552(17) 0.0510(16) 0.0019(13) -0.0085(13) 0.0055(13)
C56 0.0615(18) 0.0481(16) 0.0455(16) 0.0038(13) -0.0002(13) 0.0051(14)
C101 0.0514(16) 0.0466(15) 0.0418(14) 0.0041(12) -0.0031(12) 0.0092(12)
C112 0.0371(14) 0.0473(15) 0.0642(18) 0.0067(14) -0.0102(13) 0.0035(12)
C11 0.070(2) 0.0466(16) 0.0471(16) 0.0094(13) -0.0068(14) -0.0028(14)
C60 0.0487(15) 0.0441(15) 0.0486(16) -0.0002(12) -0.0070(12) 0.0058(12)
C96 0.0423(15) 0.071(2) 0.0453(16) -0.0013(14) 0.0054(12) -0.0005(14)
F81 0.278(6) 0.175(4) 0.125(3) -0.075(3) 0.137(3) -0.156(4)
C42 0.0400(14) 0.0445(15) 0.0505(15) -0.0036(12) -0.0084(11) 0.0048(11)
C52 0.0484(16) 0.0562(18) 0.0494(16) 0.0025(13) 0.0074(13) 0.0004(13)
C106 0.0529(17) 0.0452(15) 0.0514(16) 0.0040(13) -0.0127(13) 0.0016(13)
C59 0.0503(16) 0.0543(17) 0.0389(14) -0.0004(12) -0.0040(12) -0.0012(13)
C51 0.0551(18) 0.0567(18) 0.0538(17) 0.0020(14) 0.0137(14) 0.0038(14)
C22 0.0567(18) 0.0479(16) 0.0547(17) 0.0122(13) -0.0045(14) -0.0127(14)
C109 0.0376(14) 0.0573(17) 0.0544(17) 0.0162(14) -0.0041(12) 0.0050(12)
C50 0.0603(18) 0.0435(15) 0.0515(16) 0.0029(13) 0.0073(14) 0.0039(13)
C61 0.0562(17) 0.0486(16) 0.0477(16) -0.0021(13) -0.0064(13) 0.0060(13)
C105 0.0602(18) 0.0521(17) 0.0442(15) -0.0008(13) -0.0048(13) 0.0103(14)
C102 0.0543(17) 0.0493(16) 0.0466(15) 0.0030(13) -0.0041(13) 0.0108(13)
C104 0.070(2) 0.0532(17) 0.0412(15) 0.0071(13) -0.0067(14) 0.0077(15)
F79 0.144(3) 0.097(2) 0.185(4) 0.060(2) 0.058(3) 0.002(2)
C64 0.0485(17) 0.0553(18) 0.065(2) 0.0000(15) -0.0131(14) 0.0056(14)
C62 0.067(2) 0.0468(16) 0.0496(17) -0.0064(13) -0.0102(14) 0.0099(15)
C110 0.0472(16) 0.0587(18) 0.0559(18) 0.0201(15) 0.0003(13) 0.0035(14)
C58 0.0618(19) 0.0496(16) 0.0400(14) 0.0005(12) -0.0073(13) -0.0081(14)
C18 0.0521(17) 0.066(2) 0.0467(16) -0.0087(14) 0.0033(13) -0.0075(15)
C33 0.0471(17) 0.083(2) 0.061(2) 0.0309(18) -0.0051(15) -0.0159(16)
C63 0.062(2) 0.0554(18) 0.0588(19) -0.0090(15) -0.0215(16) 0.0109(15)
C8 0.0592(18) 0.0441(15) 0.0523(17) -0.0059(13) -0.0215(14) 0.0085(13)
C57 0.074(2) 0.0454(16) 0.0462(16) 0.0024(13) -0.0026(15) 0.0004(15)
F80 0.112(3) 0.214(5) 0.159(3) 0.057(3) -0.041(2) -0.105(3)
C6 0.0385(16) 0.081(2) 0.075(2) -0.0137(19) -0.0154(15) 0.0036(15)
C38 0.083(2) 0.0365(15) 0.0601(19) 0.0000(13) -0.0014(17) 0.0010(15)
C82 0.0543(19) 0.070(2) 0.058(2) -0.0062(17) 0.0140(15) -0.0081(16)
C74 0.085(3) 0.0526(19) 0.072(2) 0.0096(17) 0.024(2) 0.0074(18)
C30 0.0546(18) 0.071(2) 0.0517(18) -0.0186(16) -0.0102(14) 0.0158(16)
C9 0.083(3) 0.0547(18) 0.0472(17) 0.0029(14) -0.0260(17) 0.0125(17)
C78 0.074(2) 0.0560(19) 0.0563(19) 0.0004(15) -0.0011(17) -0.0180(17)
C32 0.0410(18) 0.161(5) 0.0459(19) 0.023(3) 0.0058(14) -0.005(2)
C21 0.075(2) 0.067(2) 0.066(2) 0.0146(18) 0.0013(18) -0.0305(19)
C10 0.091(3) 0.0569(19) 0.0454(17) 0.0108(14) -0.0148(17) 0.0044(18)
C7 0.0565(19) 0.067(2) 0.066(2) -0.0115(17) -0.0283(16) 0.0115(16)
C88 0.074(2) 0.0498(18) 0.062(2) -0.0010(15) 0.0159(17) 0.0025(16)
F73 0.095(3) 0.084(2) 0.424(9) 0.031(4) 0.073(4) -0.0141(19)
C19 0.058(2) 0.098(3) 0.062(2) -0.017(2) 0.0160(17) -0.019(2)
C26 0.062(2) 0.0402(16) 0.097(3) 0.0136(17) -0.0013(19) -0.0054(14)
C92 0.074(2) 0.0516(19) 0.084(3) 0.0024(19) -0.012(2) -0.0089(17)
C66 0.089(3) 0.059(2) 0.0492(18) -0.0100(15) -0.0122(18) 0.0072(19)
C23 0.060(2) 0.062(2) 0.074(2) -0.0144(18) 0.0071(17) -0.0009(16)
C70 0.052(2) 0.091(3) 0.084(3) 0.003(2) -0.0125(19) -0.0029(19)
C20 0.067(2) 0.107(3) 0.064(2) -0.004(2) 0.0161(19) -0.038(2)
C31 0.056(2) 0.146(5) 0.0468(19) -0.021(2) 0.0062(16) 0.024(3)
B47 0.0444(16) 0.0455(17) 0.0435(16) 0.0000(13) -0.0038(13) 0.0037(13)
C40 0.081(3) 0.076(3) 0.089(3) -0.014(2) 0.011(2) 0.016(2)
C28 0.087(3) 0.125(4) 0.081(3) -0.013(3) 0.004(2) 0.032(3)
C39 0.103(4) 0.078(3) 0.152(5) -0.051(3) -0.033(4) 0.000(3)
C25 0.146(5) 0.112(4) 0.102(4) -0.050(3) 0.022(4) -0.060(4)
C35 0.118(4) 0.063(3) 0.154(5) -0.056(3) -0.059(4) 0.024(3)
C37 0.072(3) 0.126(4) 0.105(4) -0.038(3) 0.007(3) -0.025(3)
C27 0.157(6) 0.063(3) 0.116(4) 0.010(3) -0.031(4) 0.030(3)
C36 0.166(6) 0.054(3) 0.164(6) 0.000(3) -0.069(5) -0.008(3)
C24 0.150(6) 0.075(3) 0.205(8) -0.022(4) -0.076(6) 0.029(4)
F1 0.117(3) 0.294(6) 0.087(2) -0.069(3) 0.0320(18) -0.128(3)
F2 0.206(5) 0.184(4) 0.145(3) 0.048(3) -0.053(3) -0.131(4)
F3 0.0658(19) 0.179(4) 0.395(9) -0.162(5) 0.060(3) -0.038(2)

loop_
_atom_type_symbol
_atom_type_description
_atom_type_scat_dispersion_real
_atom_type_scat_dispersion_imag
_atom_type_scat_source
C C 0.0181 0.0091 'International Tables Vol C Tables 4.2.6.8 and 6.1.1.4'
H H 0.0000 0.0000 'International Tables Vol C Tables 4.2.6.8 and 6.1.1.4'
B B 0.0090 0.0039 'International Tables Vol C Tables 4.2.6.8 and 6.1.1.4'
Cu Cu -1.9646 0.5888 'International Tables Vol C Tables 4.2.6.8 and 6.1.1.4'
F F 0.0727 0.0534 'International Tables Vol C Tables 4.2.6.8 and 6.1.1.4'
N N 0.0311 0.0180 'International Tables Vol C Tables 4.2.6.8 and 6.1.1.4'

loop_
_geom_angle_atom_site_label_1
_geom_angle_atom_site_label_2
_geom_angle_atom_site_label_3
_geom_angle
_geom_angle_site_symmetry_1
_geom_angle_site_symmetry_3
_geom_angle_publ_flag
N108 Cu1 N100 96.13(9) . 2_656 ?
C13 Cu1 N108 134.75(10) . . ?
C13 Cu1 N100 129.10(10) . 2_656 ?
C13 N14 C15 110.6(2) . . ?
C13 N14 C29 123.8(2) . . ?
C15 N14 C29 125.5(2) . . ?
C13 N12 C16 111.0(2) . . ?
C13 N12 C17 124.8(2) . . ?
C16 N12 C17 124.1(2) . . ?
C113 N108 Cu1 116.9(2) . . ?
C109 N108 Cu1 125.98(19) . . ?
C109 N108 C113 117.0(2) . . ?
C101 N100 Cu1 125.82(19) . 2_646 ?
C101 N100 C105 116.9(2) . . ?
C105 N100 Cu1 116.5(2) . 2_646 ?
N14 C13 Cu1 127.2(2) . . ?
N12 C13 Cu1 128.4(2) . . ?
N12 C13 N14 104.4(2) . . ?
N12 C16 C2 142.7(3) . . ?
C15 C16 N12 106.8(2) . . ?
C15 C16 C2 110.4(2) . . ?
N14 C15 C4 142.6(3) . . ?
C16 C15 N14 107.2(2) . . ?
C16 C15 C4 110.0(2) . . ?
C3 C4 C15 103.0(2) . . ?
C5 C4 C15 137.4(3) . . ?
C5 C4 C3 119.6(3) . . ?
C46 C45 C96 119.8(3) . . ?
C44 C45 C46 121.0(3) . . ?
C44 C45 C96 119.1(3) . . ?
C45 C46 H46 118.9 . . ?
C41 C46 C45 122.2(3) . . ?
C41 C46 H46 118.9 . . ?
C3 C2 C16 103.3(2) . . ?
C11 C2 C16 137.5(3) . . ?
C11 C2 C3 119.2(3) . . ?
C34 C29 N14 118.2(2) . . ?
C34 C29 C30 123.3(3) . . ?
C30 C29 N14 118.5(3) . . ?
C112 C111 C107 118.1(3) . . ?
C110 C111 C107 124.4(3) . . ?
C110 C111 C112 117.4(3) . . ?
C29 C34 C33 116.9(3) . . ?
C29 C34 C38 121.7(3) . . ?
C33 C34 C38 121.4(3) . . ?
C22 C17 N12 117.9(3) . . ?
C18 C17 N12 117.7(3) . . ?
C18 C17 C22 124.3(3) . . ?
C45 C44 H44 121.0 . . ?
C45 C44 C43 118.0(3) . . ?
C43 C44 H44 121.0 . . ?
C46 C41 C42 115.8(3) . . ?
C46 C41 B47 125.0(3) . . ?
C42 C41 B47 119.2(3) . . ?
C49 C48 B47 123.0(3) . . ?
C53 C48 C49 115.6(3) . . ?
C53 C48 B47 121.4(3) . . ?
C102 C103 C106 123.9(3) . . ?
C104 C103 C106 118.5(3) . . ?
C104 C103 C102 117.5(3) . . ?
C2 C3 C4 113.3(2) . . ?
C8 C3 C4 123.5(3) . . ?
C8 C3 C2 123.2(3) . . ?
N108 C113 H113 118.1 . . ?
N108 C113 C112 123.7(3) . . ?
C112 C113 H113 118.1 . . ?
C48 C49 H49 119.0 . . ?
C50 C49 C48 122.0(3) . . ?
C50 C49 H49 119.0 . . ?
C48 C53 H53 118.7 . . ?
C52 C53 C48 122.6(3) . . ?
C52 C53 H53 118.7 . . ?
C106 C107 C111 169.5(4) . . ?
C4 C5 H5 121.3 . . ?
C4 C5 C6 117.5(3) . . ?
C6 C5 H5 121.3 . . ?
C54 C55 H55 118.7 . . ?
C56 C55 H55 118.7 . . ?
C56 C55 C54 122.7(3) . . ?
C44 C43 C42 120.7(3) . . ?
C44 C43 C92 118.6(3) . . ?
C42 C43 C92 120.5(3) . . ?
C55 C54 C59 115.3(3) . . ?
C55 C54 B47 120.6(3) . . ?
C59 C54 B47 123.5(3) . . ?
C60 C65 H65 118.8 . . ?
C60 C65 C64 122.4(3) . . ?
C64 C65 H65 118.8 . . ?
C55 C56 C74 120.0(3) . . ?
C57 C56 C55 119.9(3) . . ?
C57 C56 C74 120.1(3) . . ?
N100 C101 H101 118.1 . . ?
N100 C101 C102 123.8(3) . . ?
C102 C101 H101 118.1 . . ?
C111 C112 H112 120.3 . . ?
C113 C112 C111 119.4(3) . . ?
C113 C112 H112 120.3 . . ?
C2 C11 H11 121.0 . . ?
C2 C11 C10 117.9(3) . . ?
C10 C11 H11 121.0 . . ?
C65 C60 C61 115.7(3) . . ?
C65 C60 B47 122.7(3) . . ?
C61 C60 B47 121.4(3) . . ?
F97 C96 F98 103.7(3) . . ?
F97 C96 C45 113.2(3) . . ?
F98 C96 C45 113.2(3) . . ?
F99 C96 F97 107.1(4) . . ?
F99 C96 F98 104.9(4) . . ?
F99 C96 C45 113.9(3) . . ?
C41 C42 H42 118.9 . . ?
C43 C42 C41 122.2(3) . . ?
C43 C42 H42 118.9 . . ?
C53 C52 C82 119.9(3) . . ?
C51 C52 C53 120.2(3) . . ?
C51 C52 C82 119.8(3) . . ?
C107 C106 C103 170.1(4) . . ?
C54 C59 H59 118.9 . . ?
C58 C59 C54 122.2(3) . . ?
C58 C59 H59 118.9 . . ?
C52 C51 H51 120.9 . . ?
C52 C51 C50 118.2(3) . . ?
C50 C51 H51 120.9 . . ?
C17 C22 C21 116.1(3) . . ?
C17 C22 C26 122.9(3) . . ?
C21 C22 C26 121.0(3) . . ?
N108 C109 H109 118.5 . . ?
N108 C109 C110 123.1(3) . . ?
C110 C109 H109 118.5 . . ?
C49 C50 C88 120.7(3) . . ?
C51 C50 C49 121.1(3) . . ?
C51 C50 C88 118.2(3) . . ?
C60 C61 H61 119.0 . . ?
C62 C61 C60 122.0(3) . . ?
C62 C61 H61 119.0 . . ?
N100 C105 H105 118.5 . . ?
N100 C105 C104 123.0(3) . . ?
C104 C105 H105 118.5 . . ?
C103 C102 H102 120.6 . . ?
C101 C102 C103 118.8(3) . . ?
C101 C102 H102 120.6 . . ?
C103 C104 H104 120.1 . . ?
C105 C104 C103 119.8(3) . . ?
C105 C104 H104 120.1 . . ?
C65 C64 C70 119.6(3) . . ?
C63 C64 C65 120.0(3) . . ?
C63 C64 C70 120.3(3) . . ?
C61 C62 C66 120.3(4) . . ?
C63 C62 C61 120.5(3) . . ?
C63 C62 C66 119.2(3) . . ?
C111 C110 H110 120.3 . . ?
C109 C110 C111 119.4(3) . . ?
C109 C110 H110 120.3 . . ?
C59 C58 C78 119.3(3) . . ?
C57 C58 C59 120.8(3) . . ?
C57 C58 C78 119.9(3) . . ?
C17 C18 C19 116.6(3) . . ?
C17 C18 C23 122.6(3) . . ?
C19 C18 C23 120.8(3) . . ?
C34 C33 H33 119.8 . . ?
C32 C33 C34 120.4(4) . . ?
C32 C33 H33 119.8 . . ?
C64 C63 H63 120.4 . . ?
C62 C63 C64 119.3(3) . . ?
C62 C63 H63 120.4 . . ?
C3 C8 C9 115.9(3) . . ?
C3 C8 C7 115.9(3) . . ?
C7 C8 C9 128.3(3) . . ?
C56 C57 H57 120.4 . . ?
C58 C57 C56 119.2(3) . . ?
C58 C57 H57 120.4 . . ?
C5 C6 H6 118.7 . . ?
C7 C6 C5 122.6(3) . . ?
C7 C6 H6 118.7 . . ?
C34 C38 H38 107.0 . . ?
C34 C38 C39 112.4(4) . . ?
C40 C38 C34 111.5(3) . . ?
C40 C38 H38 107.0 . . ?
C40 C38 C39 111.6(4) . . ?
C39 C38 H38 107.0 . . ?
F1 C82 C52 116.2(3) . . ?
F1 C82 F2 105.9(5) . . ?
F1 C82 F3 107.2(5) . . ?
F2 C82 C52 113.0(4) . . ?
F3 C82 C52 114.7(3) . . ?
F3 C82 F2 97.9(5) . . ?
F75 C74 C56 113.0(3) . . ?
F76 C74 F75 106.0(4) . . ?
F76 C74 F77 106.0(4) . . ?
F76 C74 C56 113.3(3) . . ?
F77 C74 F75 105.6(3) . . ?
F77 C74 C56 112.4(4) . . ?
C29 C30 C35 121.5(4) . . ?
C31 C30 C29 116.8(4) . . ?
C31 C30 C35 121.6(4) . . ?
C8 C9 H9 119.4 . . ?
C10 C9 C8 121.2(3) . . ?
C10 C9 H9 119.4 . . ?
F81 C78 F79 100.1(4) . . ?
F81 C78 C58 114.7(3) . . ?
F81 C78 F80 114.6(5) . . ?
F79 C78 C58 112.2(3) . . ?
F80 C78 F79 100.4(4) . . ?
F80 C78 C58 113.1(3) . . ?
C33 C32 H32 119.6 . . ?
C31 C32 C33 120.8(4) . . ?
C31 C32 H32 119.6 . . ?
C22 C21 H21 119.5 . . ?
C20 C21 C22 121.0(4) . . ?
C20 C21 H21 119.5 . . ?
C11 C10 H10 118.7 . . ?
C9 C10 C11 122.6(3) . . ?
C9 C10 H10 118.7 . . ?
C8 C7 H7 119.5 . . ?
C6 C7 C8 120.9(3) . . ?
C6 C7 H7 119.5 . . ?
F89 C88 C50 112.1(3) . . ?
F90 C88 F89 106.2(3) . . ?
F90 C88 F91 106.5(3) . . ?
F90 C88 C50 112.8(3) . . ?
F91 C88 F89 105.0(3) . . ?
F91 C88 C50 113.6(3) . . ?
C18 C19 H19 119.6 . . ?
C20 C19 C18 120.9(4) . . ?
C20 C19 H19 119.6 . . ?
C22 C26 H26 106.8 . . ?
C22 C26 C27 112.9(4) . . ?
C28 C26 C22 112.1(3) . . ?
C28 C26 H26 106.8 . . ?
C28 C26 C27 110.9(4) . . ?
C27 C26 H26 106.8 . . ?
F93 C92 C43 113.2(3) . . ?
F94 C92 F93 104.4(3) . . ?
F94 C92 C43 111.8(3) . . ?
F95 C92 F93 104.7(4) . . ?
F95 C92 F94 109.1(4) . . ?
F95 C92 C43 113.1(3) . . ?
F67 C66 F69 104.4(3) . . ?
F67 C66 C62 111.6(3) . . ?
F68 C66 F67 108.0(4) . . ?
F68 C66 F69 106.6(4) . . ?
F68 C66 C62 114.5(3) . . ?
F69 C66 C62 111.1(3) . . ?
C18 C23 H23 106.5 . . ?
C25 C23 C18 111.5(4) . . ?
C25 C23 H23 106.5 . . ?
C24 C23 C18 112.6(4) . . ?
C24 C23 H23 106.5 . . ?
C24 C23 C25 112.7(5) . . ?
F71 C70 F72 103.6(4) . . ?
F71 C70 C64 115.0(4) . . ?
F71 C70 F73 107.6(5) . . ?
F72 C70 C64 114.4(4) . . ?
F73 C70 F72 102.2(5) . . ?
F73 C70 C64 112.9(4) . . ?
C21 C20 C19 121.2(4) . . ?
C21 C20 H20 119.4 . . ?
C19 C20 H20 119.4 . . ?
C30 C31 H31 119.2 . . ?
C32 C31 C30 121.7(4) . . ?
C32 C31 H31 119.2 . . ?
C41 B47 C48 107.6(2) . . ?
C41 B47 C54 113.1(2) . . ?
C41 B47 C60 110.0(2) . . ?
C48 B47 C54 111.0(3) . . ?
C48 B47 C60 111.1(2) . . ?
C54 B47 C60 104.1(2) . . ?
C38 C40 H40A 109.5 . . ?
C38 C40 H40B 109.5 . . ?
C38 C40 H40C 109.5 . . ?
H40A C40 H40B 109.5 . . ?
H40A C40 H40C 109.5 . . ?
H40B C40 H40C 109.5 . . ?
C26 C28 H28A 109.5 . . ?
C26 C28 H28B 109.5 . . ?
C26 C28 H28C 109.5 . . ?
H28A C28 H28B 109.5 . . ?
H28A C28 H28C 109.5 . . ?
H28B C28 H28C 109.5 . . ?
C38 C39 H39A 109.5 . . ?
C38 C39 H39B 109.5 . . ?
C38 C39 H39C 109.5 . . ?
H39A C39 H39B 109.5 . . ?
H39A C39 H39C 109.5 . . ?
H39B C39 H39C 109.5 . . ?
C23 C25 H25A 109.5 . . ?
C23 C25 H25B 109.5 . . ?
C23 C25 H25C 109.5 . . ?
H25A C25 H25B 109.5 . . ?
H25A C25 H25C 109.5 . . ?
H25B C25 H25C 109.5 . . ?
C37 C35 C30 114.4(5) . . ?
C36 C35 C30 116.3(4) . . ?
C36 C35 C37 123.0(5) . . ?
C35 C37 H37A 109.5 . . ?
C35 C37 H37B 109.5 . . ?
C35 C37 H37C 109.5 . . ?
H37A C37 H37B 109.5 . . ?
H37A C37 H37C 109.5 . . ?
H37B C37 H37C 109.5 . . ?
C26 C27 H27A 109.5 . . ?
C26 C27 H27B 109.5 . . ?
C26 C27 H27C 109.5 . . ?
H27A C27 H27B 109.5 . . ?
H27A C27 H27C 109.5 . . ?
H27B C27 H27C 109.5 . . ?
C35 C36 H36A 109.5 . . ?
C35 C36 H36B 109.5 . . ?
C35 C36 H36C 109.5 . . ?
H36A C36 H36B 109.5 . . ?
H36A C36 H36C 109.5 . . ?
H36B C36 H36C 109.5 . . ?
C23 C24 H24A 109.5 . . ?
C23 C24 H24B 109.5 . . ?
C23 C24 H24C 109.5 . . ?
H24A C24 H24B 109.5 . . ?
H24A C24 H24C 109.5 . . ?
H24B C24 H24C 109.5 . . ?

loop_
_geom_bond_atom_site_label_1
_geom_bond_atom_site_label_2
_geom_bond_distance
_geom_bond_site_symmetry_2
_geom_bond_publ_flag
Cu1 N108 2.035(2) . ?
Cu1 N100 2.068(2) 2_656 ?
Cu1 C13 1.896(3) . ?
N14 C13 1.374(3) . ?
N14 C15 1.375(3) . ?
N14 C29 1.440(3) . ?
F75 C74 1.330(5) . ?
N12 C13 1.368(3) . ?
N12 C16 1.378(3) . ?
N12 C17 1.438(4) . ?
F89 C88 1.339(4) . ?
N108 C113 1.340(4) . ?
N108 C109 1.338(4) . ?
F90 C88 1.326(4) . ?
F93 C92 1.344(5) . ?
N100 C101 1.338(4) . ?
N100 C105 1.339(4) . ?
F67 C66 1.325(4) . ?
F91 C88 1.326(5) . ?
F68 C66 1.309(5) . ?
F97 C96 1.295(4) . ?
F69 C66 1.342(5) . ?
C16 C15 1.362(4) . ?
C16 C2 1.454(4) . ?
F98 C96 1.313(4) . ?
C15 C4 1.465(4) . ?
C4 C3 1.419(4) . ?
C4 C5 1.365(4) . ?
C45 C46 1.394(4) . ?
C45 C44 1.385(4) . ?
C45 C96 1.498(4) . ?
F94 C92 1.323(5) . ?
C46 H46 0.9500 . ?
C46 C41 1.391(4) . ?
F76 C74 1.318(5) . ?
F77 C74 1.322(5) . ?
F71 C70 1.306(5) . ?
C2 C3 1.418(4) . ?
C2 C11 1.370(4) . ?
C29 C34 1.388(4) . ?
C29 C30 1.389(4) . ?
C111 C107 1.430(4) . ?
C111 C112 1.392(4) . ?
C111 C110 1.388(4) . ?
F99 C96 1.280(4) . ?
C34 C33 1.397(4) . ?
C34 C38 1.512(5) . ?
C17 C22 1.399(4) . ?
C17 C18 1.396(5) . ?
C44 H44 0.9500 . ?
C44 C43 1.388(5) . ?
C41 C42 1.408(4) . ?
C41 B47 1.643(4) . ?
C48 C49 1.400(4) . ?
C48 C53 1.397(4) . ?
C48 B47 1.644(4) . ?
C103 C106 1.430(4) . ?
C103 C102 1.389(4) . ?
C103 C104 1.386(5) . ?
C3 C8 1.393(4) . ?
C113 H113 0.9500 . ?
C113 C112 1.368(4) . ?
C49 H49 0.9500 . ?
C49 C50 1.390(5) . ?
C53 H53 0.9500 . ?
C53 C52 1.396(4) . ?
F95 C92 1.303(5) . ?
C107 C106 1.206(4) . ?
C5 H5 0.9500 . ?
C5 C6 1.427(5) . ?
C55 H55 0.9500 . ?
C55 C54 1.400(4) . ?
C55 C56 1.399(4) . ?
C43 C42 1.391(4) . ?
C43 C92 1.493(5) . ?
F72 C70 1.307(6) . ?
C54 C59 1.410(4) . ?
C54 B47 1.648(4) . ?
C65 H65 0.9500 . ?
C65 C60 1.393(5) . ?
C65 C64 1.397(4) . ?
C56 C57 1.389(5) . ?
C56 C74 1.480(5) . ?
C101 H101 0.9500 . ?
C101 C102 1.382(4) . ?
C112 H112 0.9500 . ?
C11 H11 0.9500 . ?
C11 C10 1.420(5) . ?
C60 C61 1.406(4) . ?
C60 B47 1.658(4) . ?
F81 C78 1.246(5) . ?
C42 H42 0.9500 . ?
C52 C51 1.385(5) . ?
C52 C82 1.490(5) . ?
C59 H59 0.9500 . ?
C59 C58 1.394(5) . ?
C51 H51 0.9500 . ?
C51 C50 1.386(5) . ?
C22 C21 1.408(5) . ?
C22 C26 1.507(5) . ?
C109 H109 0.9500 . ?
C109 C110 1.384(4) . ?
C50 C88 1.498(5) . ?
C61 H61 0.9500 . ?
C61 C62 1.394(4) . ?
C105 H105 0.9500 . ?
C105 C104 1.378(4) . ?
C102 H102 0.9500 . ?
C104 H104 0.9500 . ?
F79 C78 1.340(5) . ?
C64 C63 1.381(5) . ?
C64 C70 1.479(6) . ?
C62 C63 1.370(5) . ?
C62 C66 1.509(5) . ?
C110 H110 0.9500 . ?
C58 C57 1.369(5) . ?
C58 C78 1.487(5) . ?
C18 C19 1.398(5) . ?
C18 C23 1.524(5) . ?
C33 H33 0.9500 . ?
C33 C32 1.378(7) . ?
C63 H63 0.9500 . ?
C8 C9 1.419(5) . ?
C8 C7 1.415(5) . ?
C57 H57 0.9500 . ?
F80 C78 1.254(5) . ?
C6 H6 0.9500 . ?
C6 C7 1.363(6) . ?
C38 H38 1.0000 . ?
C38 C40 1.508(6) . ?
C38 C39 1.526(6) . ?
C82 F1 1.238(5) . ?
C82 F2 1.284(6) . ?
C82 F3 1.276(5) . ?
C30 C31 1.382(7) . ?
C30 C35 1.530(7) . ?
C9 H9 0.9500 . ?
C9 C10 1.350(6) . ?
C32 H32 0.9500 . ?
C32 C31 1.354(7) . ?
C21 H21 0.9500 . ?
C21 C20 1.374(7) . ?
C10 H10 0.9500 . ?
C7 H7 0.9500 . ?
F73 C70 1.306(6) . ?
C19 H19 0.9500 . ?
C19 C20 1.378(7) . ?
C26 H26 1.0000 . ?
C26 C28 1.499(7) . ?
C26 C27 1.508(6) . ?
C23 H23 1.0000 . ?
C23 C25 1.514(6) . ?
C23 C24 1.506(7) . ?
C20 H20 0.9500 . ?
C31 H31 0.9500 . ?
C40 H40A 0.9800 . ?
C40 H40B 0.9800 . ?
C40 H40C 0.9800 . ?
C28 H28A 0.9800 . ?
C28 H28B 0.9800 . ?
C28 H28C 0.9800 . ?
C39 H39A 0.9800 . ?
C39 H39B 0.9800 . ?
C39 H39C 0.9800 . ?
C25 H25A 0.9800 . ?
C25 H25B 0.9800 . ?
C25 H25C 0.9800 . ?
C35 C37 1.464(6) . ?
C35 C36 1.392(8) . ?
C37 H37A 0.9800 . ?
C37 H37B 0.9800 . ?
C37 H37C 0.9800 . ?
C27 H27A 0.9800 . ?
C27 H27B 0.9800 . ?
C27 H27C 0.9800 . ?
C36 H36A 0.9800 . ?
C36 H36B 0.9800 . ?
C36 H36C 0.9800 . ?
C24 H24A 0.9800 . ?
C24 H24B 0.9800 . ?
C24 H24C 0.9800 . ?

loop_
_geom_torsion_atom_site_label_1
_geom_torsion_atom_site_label_2
_geom_torsion_atom_site_label_3
_geom_torsion_atom_site_label_4
_geom_torsion
_geom_torsion_site_symmetry_1
_geom_torsion_site_symmetry_2
_geom_torsion_site_symmetry_3
_geom_torsion_site_symmetry_4
_geom_torsion_publ_flag
Cu1 N108 C113 C112 -173.9(3) . . . . ?
Cu1 N108 C109 C110 174.7(3) . . . . ?
Cu1 N100 C101 C102 166.9(2) 2_646 . . . ?
Cu1 N100 C105 C104 -167.5(3) 2_646 . . . ?
N14 C15 C4 C3 175.1(4) . . . . ?
N14 C15 C4 C5 -3.3(7) . . . . ?
N14 C29 C34 C33 178.1(2) . . . . ?
N14 C29 C34 C38 -1.0(4) . . . . ?
N14 C29 C30 C31 -177.6(3) . . . . ?
N14 C29 C30 C35 3.8(5) . . . . ?
N12 C16 C15 N14 -1.1(3) . . . . ?
N12 C16 C15 C4 175.6(2) . . . . ?
N12 C16 C2 C3 -173.4(4) . . . . ?
N12 C16 C2 C11 6.4(7) . . . . ?
N12 C17 C22 C21 -178.4(3) . . . . ?
N12 C17 C22 C26 2.5(5) . . . . ?
N12 C17 C18 C19 179.7(3) . . . . ?
N12 C17 C18 C23 0.2(5) . . . . ?
N108 Cu1 C13 N14 35.0(3) . . . . ?
N108 Cu1 C13 N12 -147.7(2) . . . . ?
N108 C113 C112 C111 -0.8(5) . . . . ?
N108 C109 C110 C111 -1.5(5) . . . . ?
N100 Cu1 C13 N14 -142.9(2) 2_656 . . . ?
N100 Cu1 C13 N12 34.5(3) 2_656 . . . ?
N100 C101 C102 C103 -0.7(5) . . . . ?
N100 C105 C104 C103 -0.1(5) . . . . ?
C13 N14 C15 C16 0.9(3) . . . . ?
C13 N14 C15 C4 -173.9(3) . . . . ?
C13 N14 C29 C34 -101.4(3) . . . . ?
C13 N14 C29 C30 79.4(3) . . . . ?
C13 N12 C16 C15 0.9(3) . . . . ?
C13 N12 C16 C2 175.5(4) . . . . ?
C13 N12 C17 C22 -99.2(3) . . . . ?
C13 N12 C17 C18 82.0(4) . . . . ?
C16 N12 C13 Cu1 -178.2(2) . . . . ?
C16 N12 C13 N14 -0.4(3) . . . . ?
C16 N12 C17 C22 77.8(4) . . . . ?
C16 N12 C17 C18 -101.0(3) . . . . ?
C16 C15 C4 C3 0.4(3) . . . . ?
C16 C15 C4 C5 -178.1(3) . . . . ?
C16 C2 C3 C4 -0.8(3) . . . . ?
C16 C2 C3 C8 178.4(3) . . . . ?
C16 C2 C11 C10 -178.9(3) . . . . ?
C15 N14 C13 Cu1 177.6(2) . . . . ?
C15 N14 C13 N12 -0.3(3) . . . . ?
C15 N14 C29 C34 80.8(3) . . . . ?
C15 N14 C29 C30 -98.4(3) . . . . ?
C15 C16 C2 C3 1.0(3) . . . . ?
C15 C16 C2 C11 -179.2(3) . . . . ?
C15 C4 C3 C2 0.3(3) . . . . ?
C15 C4 C3 C8 -178.9(3) . . . . ?
C15 C4 C5 C6 177.5(3) . . . . ?
C4 C3 C8 C9 -180.0(3) . . . . ?
C4 C3 C8 C7 1.0(4) . . . . ?
C4 C5 C6 C7 0.6(5) . . . . ?
C45 C46 C41 C42 -1.5(4) . . . . ?
C45 C46 C41 B47 178.8(3) . . . . ?
C45 C44 C43 C42 0.0(4) . . . . ?
C45 C44 C43 C92 -175.7(3) . . . . ?
C46 C45 C44 C43 1.2(4) . . . . ?
C46 C45 C96 F97 -76.4(4) . . . . ?
C46 C45 C96 F98 166.0(3) . . . . ?
C46 C45 C96 F99 46.3(4) . . . . ?
C46 C41 C42 C43 2.7(4) . . . . ?
C46 C41 B47 C48 103.7(3) . . . . ?
C46 C41 B47 C54 -19.2(4) . . . . ?
C46 C41 B47 C60 -135.2(3) . . . . ?
C2 C16 C15 N14 -177.5(2) . . . . ?
C2 C16 C15 C4 -0.9(3) . . . . ?
C2 C3 C8 C9 0.9(4) . . . . ?
C2 C3 C8 C7 -178.1(3) . . . . ?
C2 C11 C10 C9 0.1(5) . . . . ?
C29 N14 C13 Cu1 -0.5(4) . . . . ?
C29 N14 C13 N12 -178.4(2) . . . . ?
C29 N14 C15 C16 179.0(2) . . . . ?
C29 N14 C15 C4 4.1(5) . . . . ?
C29 C34 C33 C32 0.5(5) . . . . ?
C29 C34 C38 C40 100.5(4) . . . . ?
C29 C34 C38 C39 -133.3(4) . . . . ?
C29 C30 C31 C32 -1.4(6) . . . . ?
C29 C30 C35 C37 -116.8(5) . . . . ?
C29 C30 C35 C36 90.1(7) . . . . ?
C34 C29 C30 C31 3.2(5) . . . . ?
C34 C29 C30 C35 -175.3(3) . . . . ?
C34 C33 C32 C31 1.2(6) . . . . ?
C17 N12 C13 Cu1 -0.9(4) . . . . ?
C17 N12 C13 N14 176.9(2) . . . . ?
C17 N12 C16 C15 -176.4(3) . . . . ?
C17 N12 C16 C2 -1.9(6) . . . . ?
C17 C22 C21 C20 -1.3(5) . . . . ?
C17 C22 C26 C28 108.9(4) . . . . ?
C17 C22 C26 C27 -124.9(4) . . . . ?
C17 C18 C19 C20 -1.2(6) . . . . ?
C17 C18 C23 C25 113.9(4) . . . . ?
C17 C18 C23 C24 -118.3(5) . . . . ?
C44 C45 C46 C41 -0.4(4) . . . . ?
C44 C45 C96 F97 106.1(4) . . . . ?
C44 C45 C96 F98 -11.5(4) . . . . ?
C44 C45 C96 F99 -131.2(4) . . . . ?
C44 C43 C42 C41 -2.0(4) . . . . ?
C44 C43 C92 F93 -168.1(3) . . . . ?
C44 C43 C92 F94 74.4(4) . . . . ?
C44 C43 C92 F95 -49.3(5) . . . . ?
C48 C49 C50 C51 -0.7(5) . . . . ?
C48 C49 C50 C88 -177.5(3) . . . . ?
C48 C53 C52 C51 -3.4(5) . . . . ?
C48 C53 C52 C82 172.9(3) . . . . ?
C3 C4 C5 C6 -0.7(5) . . . . ?
C3 C2 C11 C10 0.9(5) . . . . ?
C3 C8 C9 C10 0.1(5) . . . . ?
C3 C8 C7 C6 -1.1(5) . . . . ?
C113 N108 C109 C110 -1.4(5) . . . . ?
C49 C48 C53 C52 5.0(5) . . . . ?
C49 C48 B47 C41 93.2(3) . . . . ?
C49 C48 B47 C54 -142.5(3) . . . . ?
C49 C48 B47 C60 -27.2(4) . . . . ?
C49 C50 C88 F89 -130.3(3) . . . . ?
C49 C50 C88 F90 109.9(4) . . . . ?
C49 C50 C88 F91 -11.4(5) . . . . ?
C53 C48 C49 C50 -2.9(4) . . . . ?
C53 C48 B47 C41 -85.5(3) . . . . ?
C53 C48 B47 C54 38.7(4) . . . . ?
C53 C48 B47 C60 154.0(3) . . . . ?
C53 C52 C51 C50 -0.4(5) . . . . ?
C53 C52 C82 F1 35.8(6) . . . . ?
C53 C52 C82 F2 -86.9(5) . . . . ?
C53 C52 C82 F3 162.0(5) . . . . ?
C107 C111 C112 C113 174.3(3) . . . . ?
C107 C111 C110 C109 -173.0(3) . . . . ?
C5 C4 C3 C2 179.1(3) . . . . ?
C5 C4 C3 C8 -0.1(4) . . . . ?
C5 C6 C7 C8 0.3(6) . . . . ?
C55 C54 C59 C58 1.9(4) . . . . ?
C55 C54 B47 C41 -46.0(4) . . . . ?
C55 C54 B47 C48 -167.0(3) . . . . ?
C55 C54 B47 C60 73.4(3) . . . . ?
C55 C56 C57 C58 0.7(5) . . . . ?
C55 C56 C74 F75 -31.5(5) . . . . ?
C55 C56 C74 F76 -152.0(4) . . . . ?
C55 C56 C74 F77 87.9(4) . . . . ?
C54 C55 C56 C57 -1.1(5) . . . . ?
C54 C55 C56 C74 177.0(3) . . . . ?
C54 C59 C58 C57 -2.4(5) . . . . ?
C54 C59 C58 C78 178.5(3) . . . . ?
C65 C60 C61 C62 -1.9(5) . . . . ?
C65 C60 B47 C41 23.1(4) . . . . ?
C65 C60 B47 C48 142.1(3) . . . . ?
C65 C60 B47 C54 -98.4(3) . . . . ?
C65 C64 C63 C62 0.2(5) . . . . ?
C65 C64 C70 F71 149.7(4) . . . . ?
C65 C64 C70 F72 29.9(6) . . . . ?
C65 C64 C70 F73 -86.4(6) . . . . ?
C56 C55 C54 C59 -0.2(4) . . . . ?
C56 C55 C54 B47 -171.7(3) . . . . ?
C101 N100 C105 C104 3.0(5) . . . . ?
C112 C111 C107 C106 -32.2(19) . . . . ?
C112 C111 C110 C109 3.2(5) . . . . ?
C11 C2 C3 C4 179.3(3) . . . . ?
C11 C2 C3 C8 -1.4(4) . . . . ?
C60 C65 C64 C63 -1.5(5) . . . . ?
C60 C65 C64 C70 176.5(3) . . . . ?
C60 C61 C62 C63 0.7(5) . . . . ?
C60 C61 C62 C66 -179.2(3) . . . . ?
C96 C45 C46 C41 -177.8(3) . . . . ?
C96 C45 C44 C43 178.6(3) . . . . ?
C42 C41 B47 C48 -76.0(3) . . . . ?
C42 C41 B47 C54 161.1(2) . . . . ?
C42 C41 B47 C60 45.1(3) . . . . ?
C42 C43 C92 F93 16.2(5) . . . . ?
C42 C43 C92 F94 -101.4(4) . . . . ?
C42 C43 C92 F95 135.0(4) . . . . ?
C52 C51 C50 C49 2.4(5) . . . . ?
C52 C51 C50 C88 179.3(3) . . . . ?
C106 C103 C102 C101 -172.7(3) . . . . ?
C106 C103 C104 C105 173.3(3) . . . . ?
C59 C54 B47 C41 143.2(3) . . . . ?
C59 C54 B47 C48 22.2(4) . . . . ?
C59 C54 B47 C60 -97.4(3) . . . . ?
C59 C58 C57 C56 1.0(5) . . . . ?
C59 C58 C78 F81 47.5(6) . . . . ?
C59 C58 C78 F79 160.8(4) . . . . ?
C59 C58 C78 F80 -86.5(5) . . . . ?
C51 C52 C82 F1 -147.8(5) . . . . ?
C51 C52 C82 F2 89.4(5) . . . . ?
C51 C52 C82 F3 -21.6(6) . . . . ?
C51 C50 C88 F89 52.9(4) . . . . ?
C51 C50 C88 F90 -67.0(5) . . . . ?
C51 C50 C88 F91 171.7(3) . . . . ?
C22 C17 C18 C19 0.9(5) . . . . ?
C22 C17 C18 C23 -178.5(3) . . . . ?
C22 C21 C20 C19 1.0(6) . . . . ?
C109 N108 C113 C112 2.6(5) . . . . ?
C61 C60 B47 C41 -161.9(3) . . . . ?
C61 C60 B47 C48 -42.9(4) . . . . ?
C61 C60 B47 C54 76.6(3) . . . . ?
C61 C62 C63 C64 0.2(5) . . . . ?
C61 C62 C66 F67 123.5(4) . . . . ?
C61 C62 C66 F68 0.5(5) . . . . ?
C61 C62 C66 F69 -120.4(4) . . . . ?
C105 N100 C101 C102 -2.5(5) . . . . ?
C102 C103 C104 C105 -3.2(5) . . . . ?
C104 C103 C102 C101 3.6(5) . . . . ?
C64 C65 C60 C61 2.3(5) . . . . ?
C64 C65 C60 B47 177.6(3) . . . . ?
C110 C111 C107 C106 143.8(17) . . . . ?
C110 C111 C112 C113 -2.1(5) . . . . ?
C18 C17 C22 C21 0.3(5) . . . . ?
C18 C17 C22 C26 -178.8(3) . . . . ?
C18 C19 C20 C21 0.3(7) . . . . ?
C33 C34 C38 C40 -78.6(4) . . . . ?
C33 C34 C38 C39 47.6(5) . . . . ?
C33 C32 C31 C30 -0.7(6) . . . . ?
C63 C64 C70 F71 -32.3(6) . . . . ?
C63 C64 C70 F72 -152.1(4) . . . . ?
C63 C64 C70 F73 91.6(6) . . . . ?
C63 C62 C66 F67 -56.3(5) . . . . ?
C63 C62 C66 F68 -179.4(3) . . . . ?
C63 C62 C66 F69 59.8(5) . . . . ?
C8 C9 C10 C11 -0.6(6) . . . . ?
C57 C56 C74 F75 146.6(3) . . . . ?
C57 C56 C74 F76 26.1(6) . . . . ?
C57 C56 C74 F77 -94.1(4) . . . . ?
C57 C58 C78 F81 -131.6(5) . . . . ?
C57 C58 C78 F79 -18.3(5) . . . . ?
C57 C58 C78 F80 94.4(5) . . . . ?
C38 C34 C33 C32 179.6(3) . . . . ?
C82 C52 C51 C50 -176.8(3) . . . . ?
C74 C56 C57 C58 -177.4(3) . . . . ?
C30 C29 C34 C33 -2.8(4) . . . . ?
C30 C29 C34 C38 178.1(3) . . . . ?
C9 C8 C7 C6 -180.0(4) . . . . ?
C78 C58 C57 C56 -179.9(3) . . . . ?
C21 C22 C26 C28 -70.1(5) . . . . ?
C21 C22 C26 C27 56.1(5) . . . . ?
C7 C8 C9 C10 179.0(4) . . . . ?
C19 C18 C23 C25 -65.6(5) . . . . ?
C19 C18 C23 C24 62.2(6) . . . . ?
C26 C22 C21 C20 177.8(4) . . . . ?
C92 C43 C42 C41 173.6(3) . . . . ?
C66 C62 C63 C64 -179.9(3) . . . . ?
C23 C18 C19 C20 178.3(4) . . . . ?
C70 C64 C63 C62 -177.8(4) . . . . ?
C31 C30 C35 C37 64.7(7) . . . . ?
C31 C30 C35 C36 -88.3(7) . . . . ?
B47 C41 C42 C43 -177.5(3) . . . . ?
B47 C48 C49 C50 178.3(3) . . . . ?
B47 C48 C53 C52 -176.2(3) . . . . ?
B47 C54 C59 C58 173.2(3) . . . . ?
B47 C60 C61 C62 -177.3(3) . . . . ?
C35 C30 C31 C32 177.1(4) . . . . ?
